data_7042535
loop_
_publ_author_name
'Valkonen, Arto'
'Lombardo, Giuseppe M.'
'Rissanen, Kari'
'Punzo, Francesco'
'Cametti, Massimo'

_publ_section_title
;
 X-Ray crystallographic and computational study on uranyl-salophen
 complexes bearing nitro groups.
;
_journal_issue 16
_journal_name_full 'Dalton transactions (Cambridge, England : 2003)'
_journal_page_first 5240
_journal_page_last 5249
_journal_paper_doi 10.1039/c6dt04773d
_journal_volume 46
_journal_year 2017
_chemical_formula_moiety 'C31 H25 N3 O5 U, C3 H7 N O'
_chemical_formula_sum 'C34 H32 N4 O6 U'
_chemical_formula_weight 830.66
_space_group_crystal_system orthorhombic
_space_group_IT_number 61
_space_group_name_Hall '-P 2ac 2ab'
_space_group_name_H-M_alt 'P b c a'
_symmetry_space_group_name_Hall '-P 2ac 2ab'
_symmetry_space_group_name_H-M 'P b c a'
_atom_sites_solution_hydrogens mixed
_audit_creation_method SHELXL-2014/7
_audit_update_record
;
2016-11-27 deposited with the CCDC.
2017-03-20 downloaded from the CCDC.
;
_cell_angle_alpha 90
_cell_angle_beta 90
_cell_angle_gamma 90
_cell_formula_units_Z 8
_cell_length_a 9.7279(2)
_cell_length_b 23.6223(3)
_cell_length_c 27.0822(3)
_cell_measurement_reflns_used 24230
_cell_measurement_temperature 123(2)
_cell_measurement_theta_max 28.283
_cell_measurement_theta_min 0.407
_cell_volume 6223.36(17)
_computing_cell_refinement 'DENZO-SMN (Otwinowski & Minor, 1997)'
_computing_data_collection 'Collect (Bruker, 2004)'
_computing_data_reduction 'DENZO-SMN (Otwinowski & Minor, 1997)'
_computing_molecular_graphics 'SHELXL-2014/7 (Sheldrick, 2014)'
_computing_publication_material 'SHELXL-2014/7 (Sheldrick, 2014)'
_computing_structure_refinement 'SHELXL-2014/7 (Sheldrick, 2014)'
_computing_structure_solution 'SIR-2002 (Burla, et al., 2003)'
_diffrn_ambient_temperature 123(2)
_diffrn_detector_area_resol_mean 9
_diffrn_measured_fraction_theta_full 0.994
_diffrn_measured_fraction_theta_max 0.994
_diffrn_measurement_device_type 'Bruker Kappa APEX-II'
_diffrn_measurement_method '\f and \w scans'
_diffrn_radiation_type MoK\a
_diffrn_radiation_wavelength 0.71073
_diffrn_reflns_av_R_equivalents 0.0827
_diffrn_reflns_av_unetI/netI 0.0485
_diffrn_reflns_Laue_measured_fraction_full 0.994
_diffrn_reflns_Laue_measured_fraction_max 0.994
_diffrn_reflns_limit_h_max 11
_diffrn_reflns_limit_h_min -11
_diffrn_reflns_limit_k_max 28
_diffrn_reflns_limit_k_min -28
_diffrn_reflns_limit_l_max 32
_diffrn_reflns_limit_l_min -32
_diffrn_reflns_number 52552
_diffrn_reflns_point_group_measured_fraction_full 0.994
_diffrn_reflns_point_group_measured_fraction_max 0.994
_diffrn_reflns_theta_full 24.998
_diffrn_reflns_theta_max 24.998
_diffrn_reflns_theta_min 1.724
_diffrn_source 'fine-focus sealed tube'
_exptl_absorpt_coefficient_mu 5.268
_exptl_absorpt_correction_T_max 0.7457
_exptl_absorpt_correction_T_min 0.5695
_exptl_absorpt_correction_type multi-scan
_exptl_absorpt_process_details 'SADABS (Sheldrick, 2004)'
_exptl_crystal_colour red
_exptl_crystal_density_diffrn 1.773
_exptl_crystal_description block
_exptl_crystal_F_000 3232
_exptl_crystal_size_max 0.220
_exptl_crystal_size_mid 0.100
_exptl_crystal_size_min 0.070
_refine_diff_density_max 0.643
_refine_diff_density_min -0.807
_refine_diff_density_rms 0.139
_refine_ls_extinction_method none
_refine_ls_goodness_of_fit_ref 1.071
_refine_ls_hydrogen_treatment mixed
_refine_ls_matrix_type full
_refine_ls_number_parameters 467
_refine_ls_number_reflns 5450
_refine_ls_number_restraints 51
_refine_ls_restrained_S_all 1.066
_refine_ls_R_factor_all 0.0543
_refine_ls_R_factor_gt 0.0368
_refine_ls_shift/su_max 0.004
_refine_ls_shift/su_mean 0.000
_refine_ls_structure_factor_coef Fsqd
_refine_ls_weighting_details 'w=1/[\s^2^(Fo^2^)+29.8245P] where P=(Fo^2^+2Fc^2^)/3'
_refine_ls_weighting_scheme calc
_refine_ls_wR_factor_gt 0.0649
_refine_ls_wR_factor_ref 0.0699
_reflns_Friedel_coverage 0.000
_reflns_number_gt 4291
_reflns_number_total 5450
_reflns_threshold_expression 'I > 2\s(I)'
_cod_data_source_file c6dt04773d2.cif
_cod_data_source_block 6_DMF
_cod_depositor_comments 'Adding full bibliography for 7042530--7042535.cif.'
_cod_original_cell_volume 6223.37(17)
_cod_database_code 7042535
_shelx_shelxl_version_number 2014/7
_shelx_space_group_comment
;
The symmetry employed for this shelxl refinement is uniquely defined
by the following loop, which should always be used as a source of
symmetry information in preference to the above space-group names.
They are only intended as comments.
;
_shelx_estimated_absorpt_t_min 0.390
_shelx_estimated_absorpt_t_max 0.709

loop_
_space_group_symop_operation_xyz
'x, y, z'
'-x+1/2, -y, z+1/2'
'x+1/2, -y+1/2, -z'
'-x, y+1/2, -z+1/2'
'-x, -y, -z'
'x-1/2, y, -z-1/2'
'-x-1/2, y-1/2, z'
'x, -y-1/2, z-1/2'

loop_
_atom_site_label
_atom_site_type_symbol
_atom_site_fract_x
_atom_site_fract_y
_atom_site_fract_z
_atom_site_U_iso_or_equiv
_atom_site_adp_type
_atom_site_occupancy
_atom_site_site_symmetry_order
_atom_site_calc_flag
_atom_site_refinement_flags_posn
_atom_site_refinement_flags_adp
_atom_site_refinement_flags_occupancy
_atom_site_disorder_assembly
_atom_site_disorder_group
U1 U 0.23421(2) 0.13342(2) 0.63730(2) 0.01385(7) Uani 1 1 d . . . . .
O1 O 0.3516(4) 0.17827(16) 0.66968(14) 0.0198(9) Uani 1 1 d . . . . .
O2 O 0.1223(4) 0.08713(16) 0.60427(14) 0.0187(9) Uani 1 1 d . . . . .
O3 O 0.0468(4) 0.17466(17) 0.68189(14) 0.0215(9) Uani 1 1 d . . . . .
O10 O 0.1790(4) 0.20351(16) 0.58251(14) 0.0205(9) Uani 1 1 d . . . . .
O22 O 0.2196(4) 0.07542(15) 0.70409(12) 0.0189(9) Uani 1 1 d . . . . .
N7 N 0.3950(5) 0.13236(19) 0.56412(15) 0.0147(10) Uani 1 1 d . . . . .
N19 N 0.4148(4) 0.05550(19) 0.63524(16) 0.0139(10) Uani 1 1 d . . . . .
N32 N -0.1811(5) 0.1915(2) 0.68205(17) 0.0185(11) Uani 1 1 d . . . . .
C1 C 0.5400(6) 0.0717(2) 0.6120(2) 0.0146(12) Uani 1 1 d . . . . .
C2 C 0.6690(5) 0.0518(2) 0.62598(19) 0.0154(13) Uani 1 1 d . . . . .
H2 H 0.6758 0.0237 0.6509 0.018 Uiso 1 1 calc R U . . .
C3 C 0.7870(6) 0.0722(2) 0.60425(19) 0.0202(13) Uani 1 1 d . . . . .
H3 H 0.8745 0.0583 0.6140 0.024 Uiso 1 1 calc R U . . .
C4 C 0.7764(6) 0.1138(2) 0.5676(2) 0.0206(14) Uani 1 1 d . . . . .
H4 H 0.8574 0.1281 0.5524 0.025 Uiso 1 1 calc R U . . .
C5 C 0.6488(6) 0.1344(3) 0.5531(2) 0.0178(12) Uani 1 1 d . . . . .
H5 H 0.6427 0.1626 0.5282 0.021 Uiso 1 1 calc R U . . .
C6 C 0.5300(6) 0.1135(2) 0.57523(19) 0.0134(12) Uani 1 1 d . . . . .
C8 C 0.3638(6) 0.1436(2) 0.51877(19) 0.0167(13) Uani 1 1 d . . . . .
H8 H 0.4311 0.1358 0.4943 0.020 Uiso 1 1 calc R U . . .
C9 C 0.2339(6) 0.1673(2) 0.50248(18) 0.0173(12) Uani 1 1 d . . . . .
C10 C 0.1501(6) 0.1980(2) 0.5348(2) 0.0164(13) Uani 1 1 d . . . . .
C11 C 0.0320(6) 0.2267(2) 0.5161(2) 0.0210(14) Uani 1 1 d . . . . .
H11 H -0.0210 0.2499 0.5375 0.025 Uiso 1 1 calc R U . . .
C12 C -0.0056(6) 0.2210(3) 0.4679(2) 0.0233(15) Uani 1 1 d . . . . .
H12 H -0.0863 0.2395 0.4566 0.028 Uiso 1 1 calc R U . . .
C13 C 0.0726(6) 0.1880(2) 0.4341(2) 0.0175(13) Uani 1 1 d . . . . .
C14 C 0.0294(7) 0.1810(3) 0.3848(2) 0.0273(15) Uani 1 1 d . . . . .
H14 H -0.0509 0.2000 0.3736 0.033 Uiso 1 1 calc R U . . .
C15 C 0.1004(7) 0.1475(3) 0.3529(2) 0.0276(15) Uani 1 1 d . . . . .
H15 H 0.0697 0.1427 0.3199 0.033 Uiso 1 1 calc R U . . .
C16 C 0.2199(7) 0.1202(2) 0.3697(2) 0.0292(16) Uani 1 1 d . . . . .
H16 H 0.2695 0.0966 0.3476 0.035 Uiso 1 1 calc R U . . .
C17 C 0.2666(6) 0.1266(2) 0.41678(19) 0.0218(13) Uani 1 1 d . . . . .
H17 H 0.3480 0.1077 0.4269 0.026 Uiso 1 1 calc R U . . .
C18 C 0.1943(6) 0.1614(2) 0.4509(2) 0.0172(13) Uani 1 1 d . . . . .
C20 C 0.4019(6) 0.0037(2) 0.65113(18) 0.0136(12) Uani 1 1 d . . . . .
H20 H 0.4714 -0.0224 0.6417 0.016 Uiso 1 1 calc R U . . .
C21 C 0.2936(6) -0.0176(2) 0.68129(18) 0.0133(12) Uani 1 1 d . . . . .
C22 C 0.2089(6) 0.0200(2) 0.70840(19) 0.0173(13) Uani 1 1 d . . . . .
C23 C 0.1124(6) -0.0012(2) 0.7426(2) 0.0217(14) Uani 1 1 d . . . . .
H23 H 0.0547 0.0242 0.7601 0.026 Uiso 1 1 calc R U . . .
C24 C 0.1015(6) -0.0579(3) 0.7505(2) 0.0222(14) Uani 1 1 d . . . . .
H24 H 0.0357 -0.0711 0.7737 0.027 Uiso 1 1 calc R U . . .
C25 C 0.1844(6) -0.0979(3) 0.7255(2) 0.0203(14) Uani 1 1 d . . . . .
C26 C 0.1720(6) -0.1564(3) 0.7349(2) 0.0243(15) Uani 1 1 d . . . . .
H26 H 0.1097 -0.1693 0.7595 0.029 Uiso 1 1 calc R U . . .
C27 C 0.2481(7) -0.1947(2) 0.7092(2) 0.0274(15) Uani 1 1 d . . . . .
H27 H 0.2388 -0.2340 0.7159 0.033 Uiso 1 1 calc R U . . .
C28 C 0.3402(7) -0.1764(3) 0.6727(2) 0.0271(15) Uani 1 1 d . . . . .
H28 H 0.3923 -0.2032 0.6545 0.033 Uiso 1 1 calc R U . . .
C29 C 0.3554(7) -0.1194(2) 0.6634(2) 0.0253(15) Uani 1 1 d . . . . .
H29 H 0.4182 -0.1076 0.6386 0.030 Uiso 1 1 calc R U . . .
C30 C 0.2797(6) -0.0779(2) 0.68972(18) 0.0148(12) Uani 1 1 d . . . . .
C31 C -0.0723(6) 0.1651(3) 0.6972(2) 0.0209(14) Uani 1 1 d D . . . .
H31 H -0.097(6) 0.142(2) 0.7243(14) 0.025 Uiso 1 1 d D U . . .
C33 C -0.1714(7) 0.2343(3) 0.6431(2) 0.0310(16) Uani 1 1 d . . . . .
H33A H -0.1820 0.2720 0.6576 0.047 Uiso 1 1 calc R U . . .
H33B H -0.2442 0.2279 0.6187 0.047 Uiso 1 1 calc R U . . .
H33C H -0.0815 0.2315 0.6270 0.047 Uiso 1 1 calc R U . . .
C34 C -0.3173(6) 0.1799(3) 0.7015(2) 0.0297(16) Uani 1 1 d . . . . .
H34A H -0.3742 0.1628 0.6756 0.044 Uiso 1 1 calc R U . . .
H34B H -0.3597 0.2153 0.7126 0.044 Uiso 1 1 calc R U . . .
H34C H -0.3100 0.1536 0.7294 0.044 Uiso 1 1 calc R U . . .
O35 O 0.4270(16) -0.0751(9) 0.5526(12) 0.029(5) Uani 0.506(10) 1 d D U P A 1
N37 N 0.2135(12) -0.0400(6) 0.5401(6) 0.023(4) Uani 0.506(10) 1 d D U P A 1
C36 C 0.3036(15) -0.0778(5) 0.5557(4) 0.028(4) Uani 0.506(10) 1 d D U P A 1
H36 H 0.257(9) -0.107(3) 0.573(4) 0.034 Uiso 0.506(10) 1 d D U P A 1
C38 C 0.2575(16) 0.0092(6) 0.5124(6) 0.031(3) Uani 0.506(10) 1 d D U P A 1
H38A H 0.3515 0.0193 0.5219 0.047 Uiso 0.506(10) 1 calc R U P A 1
H38B H 0.1958 0.0410 0.5195 0.047 Uiso 0.506(10) 1 calc R U P A 1
H38C H 0.2548 0.0006 0.4770 0.047 Uiso 0.506(10) 1 calc R U P A 1
C39 C 0.0674(13) -0.0480(6) 0.5474(6) 0.034(3) Uani 0.506(10) 1 d D U P A 1
H39A H 0.0220 -0.0517 0.5152 0.051 Uiso 0.506(10) 1 calc R U P A 1
H39B H 0.0295 -0.0153 0.5650 0.051 Uiso 0.506(10) 1 calc R U P A 1
H39C H 0.0517 -0.0824 0.5668 0.051 Uiso 0.506(10) 1 calc R U P A 1
O35B O 0.4518(15) -0.0594(9) 0.5503(12) 0.024(5) Uani 0.494(10) 1 d D U P A 2
N37B N 0.2459(13) -0.0225(7) 0.5279(7) 0.024(4) Uani 0.494(10) 1 d D U P A 2
C36B C 0.3825(14) -0.0264(6) 0.5277(5) 0.033(4) Uani 0.494(10) 1 d D U P A 2
H36B H 0.419(9) -0.002(4) 0.503(4) 0.040 Uiso 0.494(10) 1 d D U P A 2
C38B C 0.1597(18) -0.0592(6) 0.5571(5) 0.029(3) Uani 0.494(10) 1 d D U P A 2
H38D H 0.2160 -0.0891 0.5720 0.044 Uiso 0.494(10) 1 calc R U P A 2
H38E H 0.0896 -0.0764 0.5358 0.044 Uiso 0.494(10) 1 calc R U P A 2
H38F H 0.1149 -0.0372 0.5832 0.044 Uiso 0.494(10) 1 calc R U P A 2
C39B C 0.1793(16) 0.0190(6) 0.4965(5) 0.030(3) Uani 0.494(10) 1 d D U P A 2
H39D H 0.2492 0.0399 0.4778 0.045 Uiso 0.494(10) 1 calc R U P A 2
H39E H 0.1265 0.0455 0.5169 0.045 Uiso 0.494(10) 1 calc R U P A 2
H39F H 0.1173 -0.0003 0.4735 0.045 Uiso 0.494(10) 1 calc R U P A 2

loop_
_atom_site_aniso_label
_atom_site_aniso_U_11
_atom_site_aniso_U_22
_atom_site_aniso_U_33
_atom_site_aniso_U_23
_atom_site_aniso_U_13
_atom_site_aniso_U_12
U1 0.01064(12) 0.01346(11) 0.01746(11) -0.00122(8) 0.00038(8) 0.00138(10)
O1 0.016(2) 0.018(2) 0.026(2) -0.0030(17) -0.0013(17) 0.0020(18)
O2 0.009(2) 0.020(2) 0.027(2) -0.0033(17) 0.0040(16) -0.0012(18)
O3 0.016(2) 0.025(2) 0.023(2) -0.0039(18) 0.0006(17) 0.0082(19)
O10 0.019(2) 0.022(2) 0.021(2) 0.0018(17) 0.0022(17) 0.0065(18)
O22 0.020(2) 0.017(2) 0.019(2) -0.0016(15) 0.0057(17) 0.0059(18)
N7 0.013(3) 0.012(2) 0.019(2) -0.002(2) -0.0016(18) -0.002(2)
N19 0.011(2) 0.018(3) 0.012(2) -0.002(2) -0.003(2) -0.001(2)
N32 0.008(3) 0.025(3) 0.023(3) -0.008(2) -0.0010(19) -0.001(2)
C1 0.010(3) 0.015(3) 0.019(3) -0.004(2) 0.003(2) -0.001(2)
C2 0.006(3) 0.019(3) 0.021(3) 0.003(2) -0.003(2) 0.000(2)
C3 0.017(3) 0.025(3) 0.019(3) -0.005(2) 0.000(2) 0.001(3)
C4 0.011(3) 0.027(3) 0.023(3) -0.005(2) 0.003(2) -0.004(3)
C5 0.013(3) 0.018(3) 0.022(3) -0.003(3) 0.003(2) -0.005(3)
C6 0.013(3) 0.010(3) 0.017(3) -0.005(2) 0.001(2) 0.001(2)
C8 0.017(3) 0.017(3) 0.016(3) 0.003(2) 0.001(2) -0.007(3)
C9 0.024(3) 0.012(3) 0.016(3) 0.004(2) 0.000(2) -0.002(3)
C10 0.015(3) 0.008(3) 0.026(3) 0.004(2) -0.001(2) -0.004(3)
C11 0.013(3) 0.018(3) 0.032(4) 0.007(3) 0.007(3) 0.007(3)
C12 0.010(3) 0.025(4) 0.035(4) 0.011(3) -0.006(3) 0.002(3)
C13 0.015(3) 0.017(3) 0.021(3) 0.005(2) -0.003(2) -0.003(3)
C14 0.018(4) 0.031(4) 0.033(4) 0.013(3) -0.008(3) -0.001(3)
C15 0.027(4) 0.033(4) 0.023(3) 0.007(3) -0.005(3) -0.005(3)
C16 0.033(4) 0.026(3) 0.029(3) -0.001(3) -0.001(3) -0.008(3)
C17 0.023(3) 0.022(3) 0.021(3) 0.006(2) -0.004(3) -0.001(3)
C18 0.014(3) 0.012(3) 0.025(3) 0.006(2) -0.005(2) -0.003(3)
C20 0.012(3) 0.016(3) 0.013(3) -0.001(2) -0.003(2) 0.006(3)
C21 0.012(3) 0.015(3) 0.013(3) -0.001(2) -0.001(2) -0.002(2)
C22 0.021(4) 0.017(3) 0.014(3) -0.001(2) -0.003(2) 0.003(3)
C23 0.029(4) 0.024(3) 0.013(3) 0.000(2) 0.009(3) 0.004(3)
C24 0.018(4) 0.029(4) 0.020(3) 0.003(3) 0.006(2) 0.000(3)
C25 0.025(4) 0.020(3) 0.016(3) 0.003(2) -0.005(2) -0.006(3)
C26 0.026(4) 0.027(4) 0.020(3) 0.006(3) -0.002(3) -0.013(3)
C27 0.042(5) 0.012(3) 0.028(3) 0.002(2) -0.014(3) -0.006(3)
C28 0.026(4) 0.024(4) 0.031(4) -0.004(3) -0.004(3) 0.006(3)
C29 0.028(4) 0.022(4) 0.026(4) -0.006(3) -0.003(3) 0.003(3)
C30 0.009(3) 0.021(3) 0.015(3) 0.002(2) -0.006(2) 0.001(2)
C31 0.021(4) 0.024(4) 0.018(3) -0.001(3) 0.005(3) 0.005(3)
C33 0.023(4) 0.033(4) 0.037(4) 0.009(3) -0.007(3) -0.001(3)
C34 0.020(4) 0.037(4) 0.032(4) -0.014(3) -0.003(3) -0.004(3)
O35 0.012(7) 0.049(13) 0.025(7) 0.004(10) 0.002(6) 0.000(7)
N37 0.021(9) 0.028(12) 0.019(11) -0.006(7) 0.008(6) -0.012(7)
C36 0.052(11) 0.027(7) 0.006(6) 0.000(5) 0.000(6) 0.008(7)
C38 0.025(9) 0.033(8) 0.036(8) -0.006(7) -0.005(6) -0.017(8)
C39 0.020(8) 0.031(7) 0.051(8) -0.004(6) 0.011(6) -0.003(7)
O35B 0.021(8) 0.019(8) 0.031(8) -0.003(7) 0.005(7) 0.002(7)
N37B 0.019(9) 0.023(11) 0.030(10) 0.010(6) 0.007(7) -0.001(9)
C36B 0.042(10) 0.043(10) 0.015(7) -0.013(6) 0.011(6) -0.012(8)
C38B 0.022(9) 0.031(8) 0.035(8) -0.007(6) 0.003(7) 0.000(7)
C39B 0.035(9) 0.022(7) 0.034(8) 0.001(6) -0.008(6) -0.004(7)

loop_
_atom_type_symbol
_atom_type_description
_atom_type_scat_dispersion_real
_atom_type_scat_dispersion_imag
_atom_type_scat_source
C C 0.0033 0.0016 'International Tables Vol C Tables 4.2.6.8 and 6.1.1.4'
H H 0.0000 0.0000 'International Tables Vol C Tables 4.2.6.8 and 6.1.1.4'
N N 0.0061 0.0033 'International Tables Vol C Tables 4.2.6.8 and 6.1.1.4'
O O 0.0106 0.0060 'International Tables Vol C Tables 4.2.6.8 and 6.1.1.4'
U U -9.6767 9.6646 'International Tables Vol C Tables 4.2.6.8 and 6.1.1.4'

loop_
_geom_angle_atom_site_label_1
_geom_angle_atom_site_label_2
_geom_angle_atom_site_label_3
_geom_angle
O2 U1 O1 177.92(17)
O2 U1 O22 89.50(16)
O1 U1 O22 90.40(15)
O2 U1 O10 88.58(16)
O1 U1 O10 92.24(16)
O22 U1 O10 159.66(13)
O2 U1 O3 92.15(15)
O1 U1 O3 89.87(15)
O22 U1 O3 78.23(13)
O10 U1 O3 81.60(13)
O2 U1 N7 88.77(15)
O1 U1 N7 89.73(16)
O22 U1 N7 131.11(14)
O10 U1 N7 69.10(14)
O3 U1 N7 150.66(14)
O2 U1 N19 88.12(16)
O1 U1 N19 89.92(16)
O22 U1 N19 67.97(13)
O10 U1 N19 132.17(14)
O3 U1 N19 146.20(14)
N7 U1 N19 63.14(14)
C31 O3 U1 143.0(4)
C10 O10 U1 127.6(3)
C22 O22 U1 132.4(3)
C8 N7 C6 118.9(5)
C8 N7 U1 126.8(4)
C6 N7 U1 114.2(3)
C20 N19 C1 118.7(5)
C20 N19 U1 127.3(4)
C1 N19 U1 114.0(3)
C31 N32 C34 122.6(5)
C31 N32 C33 120.6(5)
C34 N32 C33 116.8(5)
C2 C1 C6 119.5(5)
C2 C1 N19 124.2(5)
C6 C1 N19 116.2(5)
C3 C2 C1 121.2(5)
C3 C2 H2 119.4
C1 C2 H2 119.4
C2 C3 C4 119.2(5)
C2 C3 H3 120.4
C4 C3 H3 120.4
C5 C4 C3 120.7(5)
C5 C4 H4 119.6
C3 C4 H4 119.6
C4 C5 C6 119.7(5)
C4 C5 H5 120.1
C6 C5 H5 120.1
C5 C6 C1 119.7(5)
C5 C6 N7 124.4(5)
C1 C6 N7 115.8(5)
N7 C8 C9 124.9(5)
N7 C8 H8 117.5
C9 C8 H8 117.5
C10 C9 C8 121.2(5)
C10 C9 C18 119.7(5)
C8 C9 C18 119.0(5)
O10 C10 C9 122.3(5)
O10 C10 C11 118.1(5)
C9 C10 C11 119.6(5)
C12 C11 C10 120.7(5)
C12 C11 H11 119.7
C10 C11 H11 119.7
C11 C12 C13 121.8(5)
C11 C12 H12 119.1
C13 C12 H12 119.1
C14 C13 C18 120.0(5)
C14 C13 C12 121.0(6)
C18 C13 C12 119.0(5)
C15 C14 C13 121.2(6)
C15 C14 H14 119.4
C13 C14 H14 119.4
C14 C15 C16 118.9(6)
C14 C15 H15 120.5
C16 C15 H15 120.5
C17 C16 C15 121.7(6)
C17 C16 H16 119.1
C15 C16 H16 119.1
C16 C17 C18 120.5(6)
C16 C17 H17 119.7
C18 C17 H17 119.7
C13 C18 C17 117.6(5)
C13 C18 C9 119.1(5)
C17 C18 C9 123.2(5)
N19 C20 C21 126.3(5)
N19 C20 H20 116.9
C21 C20 H20 116.9
C22 C21 C20 120.4(5)
C22 C21 C30 118.7(5)
C20 C21 C30 120.4(5)
O22 C22 C23 117.7(5)
O22 C22 C21 122.1(5)
C23 C22 C21 120.2(5)
C24 C23 C22 120.4(5)
C24 C23 H23 119.8
C22 C23 H23 119.8
C23 C24 C25 122.5(5)
C23 C24 H24 118.8
C25 C24 H24 118.8
C26 C25 C24 121.2(5)
C26 C25 C30 120.4(6)
C24 C25 C30 118.3(5)
C27 C26 C25 120.7(6)
C27 C26 H26 119.6
C25 C26 H26 119.6
C26 C27 C28 120.3(5)
C26 C27 H27 119.9
C28 C27 H27 119.9
C29 C28 C27 120.0(6)
C29 C28 H28 120.0
C27 C28 H28 120.0
C28 C29 C30 121.8(6)
C28 C29 H29 119.1
C30 C29 H29 119.1
C29 C30 C25 116.7(5)
C29 C30 C21 123.5(5)
C25 C30 C21 119.7(5)
O3 C31 N32 124.3(6)
O3 C31 H31 127(4)
N32 C31 H31 108(4)
N32 C33 H33A 109.5
N32 C33 H33B 109.5
H33A C33 H33B 109.5
N32 C33 H33C 109.5
H33A C33 H33C 109.5
H33B C33 H33C 109.5
N32 C34 H34A 109.5
N32 C34 H34B 109.5
H34A C34 H34B 109.5
N32 C34 H34C 109.5
H34A C34 H34C 109.5
H34B C34 H34C 109.5
C36 N37 C39 121.4(12)
C36 N37 C38 120.8(13)
C39 N37 C38 117.7(12)
O35 C36 N37 127.1(14)
O35 C36 H36 123(6)
N37 C36 H36 110(6)
N37 C38 H38A 109.5
N37 C38 H38B 109.5
H38A C38 H38B 109.5
N37 C38 H38C 109.5
H38A C38 H38C 109.5
H38B C38 H38C 109.5
N37 C39 H39A 109.5
N37 C39 H39B 109.5
H39A C39 H39B 109.5
N37 C39 H39C 109.5
H39A C39 H39C 109.5
H39B C39 H39C 109.5
C36B N37B C38B 122.8(13)
C36B N37B C39B 119.3(12)
C38B N37B C39B 117.9(12)
O35B C36B N37B 127.1(15)
O35B C36B H36B 123(6)
N37B C36B H36B 109(6)
N37B C38B H38D 109.5
N37B C38B H38E 109.5
H38D C38B H38E 109.5
N37B C38B H38F 109.5
H38D C38B H38F 109.5
H38E C38B H38F 109.5
N37B C39B H39D 109.5
N37B C39B H39E 109.5
H39D C39B H39E 109.5
N37B C39B H39F 109.5
H39D C39B H39F 109.5
H39E C39B H39F 109.5

loop_
_geom_bond_atom_site_label_1
_geom_bond_atom_site_label_2
_geom_bond_distance
U1 O2 1.784(4)
U1 O1 1.788(4)
U1 O22 2.274(4)
U1 O10 2.287(4)
U1 O3 2.394(4)
U1 N7 2.524(4)
U1 N19 2.545(4)
O3 C31 1.251(7)
O10 C10 1.328(7)
O22 C22 1.318(6)
N7 C8 1.293(7)
N7 C6 1.419(7)
N19 C20 1.303(7)
N19 C1 1.423(7)
N32 C31 1.296(7)
N32 C34 1.452(7)
N32 C33 1.463(7)
C1 C2 1.392(7)
C1 C6 1.407(7)
C2 C3 1.377(8)
C2 H2 0.9500
C3 C4 1.401(8)
C3 H3 0.9500
C4 C5 1.389(8)
C4 H4 0.9500
C5 C6 1.393(7)
C5 H5 0.9500
C8 C9 1.450(8)
C8 H8 0.9500
C9 C10 1.400(8)
C9 C18 1.457(7)
C10 C11 1.426(8)
C11 C12 1.361(8)
C11 H11 0.9500
C12 C13 1.423(8)
C12 H12 0.9500
C13 C14 1.410(8)
C13 C18 1.416(8)
C14 C15 1.359(9)
C14 H14 0.9500
C15 C16 1.405(9)
C15 H15 0.9500
C16 C17 1.362(8)
C16 H16 0.9500
C17 C18 1.421(8)
C17 H17 0.9500
C20 C21 1.424(7)
C20 H20 0.9500
C21 C22 1.417(8)
C21 C30 1.449(7)
C22 C23 1.410(8)
C23 C24 1.360(8)
C23 H23 0.9500
C24 C25 1.416(8)
C24 H24 0.9500
C25 C26 1.410(8)
C25 C30 1.422(8)
C26 C27 1.361(9)
C26 H26 0.9500
C27 C28 1.401(9)
C27 H27 0.9500
C28 C29 1.377(8)
C28 H28 0.9500
C29 C30 1.419(8)
C29 H29 0.9500
C31 H31 0.95(2)
C33 H33A 0.9800
C33 H33B 0.9800
C33 H33C 0.9800
C34 H34A 0.9800
C34 H34B 0.9800
C34 H34C 0.9800
O35 C36 1.204(18)
N37 C36 1.320(15)
N37 C39 1.448(12)
N37 C38 1.449(13)
C36 H36 0.95(2)
C38 H38A 0.9800
C38 H38B 0.9800
C38 H38C 0.9800
C39 H39A 0.9800
C39 H39B 0.9800
C39 H39C 0.9800
O35B C36B 1.199(18)
N37B C36B 1.332(15)
N37B C38B 1.442(13)
N37B C39B 1.451(13)
C36B H36B 0.95(2)
C38B H38D 0.9800
C38B H38E 0.9800
C38B H38F 0.9800
C39B H39D 0.9800
C39B H39E 0.9800
C39B H39F 0.9800

loop_
_geom_torsion_atom_site_label_1
_geom_torsion_atom_site_label_2
_geom_torsion_atom_site_label_3
_geom_torsion_atom_site_label_4
_geom_torsion
C20 N19 C1 C2 -35.8(8)
U1 N19 C1 C2 146.7(5)
C20 N19 C1 C6 149.0(5)
U1 N19 C1 C6 -28.5(6)
C6 C1 C2 C3 -0.3(8)
N19 C1 C2 C3 -175.3(5)
C1 C2 C3 C4 0.2(8)
C2 C3 C4 C5 0.0(8)
C3 C4 C5 C6 0.0(8)
C4 C5 C6 C1 0.0(8)
C4 C5 C6 N7 178.5(5)
C2 C1 C6 C5 0.2(8)
N19 C1 C6 C5 175.6(5)
C2 C1 C6 N7 -178.4(5)
N19 C1 C6 N7 -3.0(7)
C8 N7 C6 C5 39.2(8)
U1 N7 C6 C5 -145.0(4)
C8 N7 C6 C1 -142.3(5)
U1 N7 C6 C1 33.5(6)
C6 N7 C8 C9 -175.1(5)
U1 N7 C8 C9 9.7(8)
N7 C8 C9 C10 22.7(8)
N7 C8 C9 C18 -160.6(5)
U1 O10 C10 C9 -49.7(7)
U1 O10 C10 C11 132.9(4)
C8 C9 C10 O10 -5.3(8)
C18 C9 C10 O10 178.1(5)
C8 C9 C10 C11 172.1(5)
C18 C9 C10 C11 -4.5(8)
O10 C10 C11 C12 -177.6(5)
C9 C10 C11 C12 4.8(9)
C10 C11 C12 C13 -1.9(9)
C11 C12 C13 C14 177.7(6)
C11 C12 C13 C18 -1.3(9)
C18 C13 C14 C15 2.0(9)
C12 C13 C14 C15 -177.0(6)
C13 C14 C15 C16 -0.8(9)
C14 C15 C16 C17 -0.3(9)
C15 C16 C17 C18 0.3(9)
C14 C13 C18 C17 -1.9(8)
C12 C13 C18 C17 177.1(5)
C14 C13 C18 C9 -177.4(5)
C12 C13 C18 C9 1.5(8)
C16 C17 C18 C13 0.8(8)
C16 C17 C18 C9 176.1(5)
C10 C9 C18 C13 1.3(8)
C8 C9 C18 C13 -175.3(5)
C10 C9 C18 C17 -174.0(5)
C8 C9 C18 C17 9.4(8)
C1 N19 C20 C21 170.2(5)
U1 N19 C20 C21 -12.6(8)
N19 C20 C21 C22 -18.0(8)
N19 C20 C21 C30 170.0(5)
U1 O22 C22 C23 -135.3(4)
U1 O22 C22 C21 46.8(8)
C20 C21 C22 O22 5.2(8)
C30 C21 C22 O22 177.3(5)
C20 C21 C22 C23 -172.7(5)
C30 C21 C22 C23 -0.5(8)
O22 C22 C23 C24 -176.7(5)
C21 C22 C23 C24 1.2(9)
C22 C23 C24 C25 -0.1(9)
C23 C24 C25 C26 179.2(6)
C23 C24 C25 C30 -1.8(9)
C24 C25 C26 C27 177.3(6)
C30 C25 C26 C27 -1.8(9)
C25 C26 C27 C28 0.0(9)
C26 C27 C28 C29 0.9(9)
C27 C28 C29 C30 0.0(9)
C28 C29 C30 C25 -1.7(8)
C28 C29 C30 C21 179.4(5)
C26 C25 C30 C29 2.6(8)
C24 C25 C30 C29 -176.5(5)
C26 C25 C30 C21 -178.5(5)
C24 C25 C30 C21 2.4(8)
C22 C21 C30 C29 177.5(5)
C20 C21 C30 C29 -10.3(8)
C22 C21 C30 C25 -1.4(8)
C20 C21 C30 C25 170.8(5)
U1 O3 C31 N32 -114.7(7)
C34 N32 C31 O3 -178.8(5)
C33 N32 C31 O3 2.5(9)
C39 N37 C36 O35 -178(2)
C38 N37 C36 O35 5(3)
C38B N37B C36B O35B 0(4)
C39B N37B C36B O35B -178(2)
